data_1551168
loop_
_publ_author_name
'Sharma, Nidhi'
'Spuling, Eduard'
'Mattern, Cornelia'
'Li, Wenbo'
'Fuhr, Olaf'
'Tsuchiya, Youichi'
'Adachi, Chihaya'
'Braese, Stefan'
'Samuel, Ifor'
'Zysman-Colman, Eli'

_publ_section_title
;
 Turn on of Sky-Blue Thermally Activated Delayed Fluorescence and
 Circularly Polarized Luminescence (CPL) via Increased Torsion by a Bulky
 Carbazolophane Donor
;
_journal_name_full 'Chemical Science'
_journal_paper_doi 10.1039/C9SC01821B
_journal_year 2019
_chemical_formula_moiety 'C33 H22 N4'
_chemical_formula_sum 'C33 H22 N4'
_chemical_formula_weight 474.54
_space_group_crystal_system triclinic
_space_group_IT_number 2
_space_group_name_Hall '-P 1'
_space_group_name_H-M_alt 'P -1'
_symmetry_space_group_name_Hall '-P 1'
_symmetry_space_group_name_H-M 'P -1'
_atom_sites_solution_hydrogens geom
_atom_sites_solution_primary direct
_audit_creation_date 2018-08-20
_audit_creation_method
;
Olex2 1.2
(compiled 2018.05.29 svn.r3508 for OlexSys, GUI svn.r5506)
;
_audit_update_record
;
2018-10-08 deposited with the CCDC.    2019-05-29 downloaded from the CCDC.
;
_cell_angle_alpha 101.550(4)
_cell_angle_beta 91.474(5)
_cell_angle_gamma 94.709(4)
_cell_formula_units_Z 2
_cell_length_a 3.8653(2)
_cell_length_b 15.5368(8)
_cell_length_c 19.5050(12)
_cell_measurement_reflns_used 7782
_cell_measurement_temperature 160.15
_cell_measurement_theta_max 64.10
_cell_measurement_theta_min 3.54
_cell_volume 1142.70(11)
_computing_molecular_graphics 'Olex2 (Dolomanov et al., 2009)'
_computing_publication_material 'Olex2 (Dolomanov et al., 2009)'
_computing_structure_refinement 'ShelXL (Sheldrick, 2015)'
_computing_structure_solution 'ShelXS (Sheldrick, 2008)'
_diffrn_ambient_temperature 160.15
_diffrn_detector 'Eiger R 4M'
_diffrn_detector_area_resol_mean 13.33
_diffrn_detector_type DECTRIS
_diffrn_measured_fraction_theta_full 0.977
_diffrn_measured_fraction_theta_max 0.976
_diffrn_measurement_device 'Eulerian 4-circle diffractometer'
_diffrn_measurement_device_type 'STOE STADIVARI'
_diffrn_measurement_method 'rotation method, \w scans'
_diffrn_radiation_collimation '1.2 0.6 mm diameter'
_diffrn_radiation_monochromator 'Graded multilayer mirror'
_diffrn_radiation_polarisn_norm 0
_diffrn_radiation_probe x-ray
_diffrn_radiation_type GaK\a
_diffrn_radiation_wavelength 1.34143
_diffrn_reflns_av_R_equivalents 0.0509
_diffrn_reflns_av_unetI/netI 0.0386
_diffrn_reflns_Laue_measured_fraction_full 0.977
_diffrn_reflns_Laue_measured_fraction_max 0.976
_diffrn_reflns_limit_h_max 4
_diffrn_reflns_limit_h_min -1
_diffrn_reflns_limit_k_max 19
_diffrn_reflns_limit_k_min -19
_diffrn_reflns_limit_l_max 24
_diffrn_reflns_limit_l_min -24
_diffrn_reflns_number 13397
_diffrn_reflns_point_group_measured_fraction_full 0.977
_diffrn_reflns_point_group_measured_fraction_max 0.976
_diffrn_reflns_theta_full 53.597
_diffrn_reflns_theta_max 56.967
_diffrn_reflns_theta_min 2.535
_diffrn_source 'Metaljet D2'
_diffrn_source_current 2.860
_diffrn_source_power 0.200
_diffrn_source_target Ga
_diffrn_source_type 'Metaljet D2'
_diffrn_source_voltage 70
_exptl_absorpt_coefficient_mu 0.413
_exptl_absorpt_correction_T_max 0.9414
_exptl_absorpt_correction_T_min 0.2953
_exptl_absorpt_correction_type multi-scan
_exptl_absorpt_process_details
;
STOE LANA, absorption correction by scaling of reflection intensities.
J. Koziskova, F. Hahn, J. Richter, J. Kozisek, "Comparison of different
absorption corrections on the model structure of tetrakis(\m~2~-acetato)-
diaqua-di-copper(II)", Acta Chimica Slovaca, vol. 9, no. 2, 2016, pp. 136 - 140.
Afterwards a spherical absorption correction was performed within STOE LANA.
;
_exptl_crystal_colour colourless
_exptl_crystal_colour_primary colourless
_exptl_crystal_density_diffrn 1.379
_exptl_crystal_description needle
_exptl_crystal_F_000 496
_exptl_crystal_size_max 0.22
_exptl_crystal_size_mid 0.04
_exptl_crystal_size_min 0.03
_refine_diff_density_max 0.192
_refine_diff_density_min -0.286
_refine_diff_density_rms 0.049
_refine_ls_extinction_method none
_refine_ls_goodness_of_fit_ref 0.922
_refine_ls_hydrogen_treatment constr
_refine_ls_matrix_type full
_refine_ls_number_parameters 334
_refine_ls_number_reflns 4564
_refine_ls_number_restraints 0
_refine_ls_restrained_S_all 0.922
_refine_ls_R_factor_all 0.0682
_refine_ls_R_factor_gt 0.0470
_refine_ls_shift/su_max 0.001
_refine_ls_shift/su_mean 0.000
_refine_ls_structure_factor_coef Fsqd
_refine_ls_weighting_details 'w=1/[\s^2^(Fo^2^)+(0.0887P)^2^] where P=(Fo^2^+2Fc^2^)/3'
_refine_ls_weighting_scheme calc
_refine_ls_wR_factor_gt 0.1193
_refine_ls_wR_factor_ref 0.1287
_reflns_Friedel_coverage 0.000
_reflns_number_gt 3112
_reflns_number_total 4564
_reflns_threshold_expression 'I > 2\s(I)'
_cod_data_source_file c9sc01821b2.cif
_cod_data_source_block esp496
_cod_database_code 1551168
_shelx_shelxl_version_number 2018/3
_shelx_space_group_comment
;
The symmetry employed for this shelxl refinement is uniquely defined
by the following loop, which should always be used as a source of
symmetry information in preference to the above space-group names.
They are only intended as comments.
;
_shelx_estimated_absorpt_t_max 0.988
_shelx_estimated_absorpt_t_min 0.915
_olex2_refinement_description
;
1. Fixed Uiso
 At 1.2 times of:
  All C(H) groups
2.a Aromatic/amide H refined with riding coordinates:
 C2(H2), C3(H3), C4(H4), C5(H5), C9(H9), C10(H10), C11(H11), C12(H12),
 C14(H14), C15(H15), C17(H17), C18(H18), C23(H23), C24(H24), C25(H25), C26(H26),
  C27(H27), C29(H29), C30(H30), C31(H31), C32(H32), C33(H33)
;
_olex2_submission_special_instructions 'No special instructions were received'

loop_
_space_group_symop_operation_xyz
'x, y, z'
'-x, -y, -z'

loop_
_atom_site_label
_atom_site_type_symbol
_atom_site_fract_x
_atom_site_fract_y
_atom_site_fract_z
_atom_site_U_iso_or_equiv
_atom_site_adp_type
_atom_site_occupancy
_atom_site_site_symmetry_order
_atom_site_calc_flag
_atom_site_refinement_flags_posn
N1 N -0.3950(3) 0.32080(7) 0.10778(7) 0.0337(3) Uani 1 1 d .
N2 N 0.0760(3) 0.62131(7) 0.37714(7) 0.0340(3) Uani 1 1 d .
N3 N 0.1179(3) 0.77710(7) 0.41409(7) 0.0346(3) Uani 1 1 d .
N4 N -0.1388(3) 0.70956(7) 0.30200(7) 0.0351(3) Uani 1 1 d .
C1 C -0.3370(4) 0.31430(9) 0.03633(8) 0.0333(4) Uani 1 1 d .
C2 C -0.1866(4) 0.37654(10) 0.00160(9) 0.0375(4) Uani 1 1 d .
H2 H -0.114611 0.434809 0.025974 0.045 Uiso 1 1 calc R
C3 C -0.1448(4) 0.35129(11) -0.06946(9) 0.0412(4) Uani 1 1 d .
H3 H -0.041151 0.392889 -0.094161 0.049 Uiso 1 1 calc R
C4 C -0.2513(5) 0.26608(11) -0.10580(9) 0.0450(4) Uani 1 1 d .
H4 H -0.221454 0.250575 -0.154785 0.054 Uiso 1 1 calc R
C5 C -0.3994(5) 0.20430(11) -0.07121(9) 0.0425(4) Uani 1 1 d .
H5 H -0.471575 0.146278 -0.096094 0.051 Uiso 1 1 calc R
C6 C -0.4424(4) 0.22756(9) 0.00053(9) 0.0351(4) Uani 1 1 d .
C7 C -0.5680(4) 0.17943(9) 0.05240(9) 0.0351(4) Uani 1 1 d .
C8 C -0.5299(4) 0.23778(9) 0.11796(8) 0.0332(4) Uani 1 1 d .
C9 C -0.6239(4) 0.21051(9) 0.17908(9) 0.0371(4) Uani 1 1 d .
H9 H -0.595824 0.250003 0.223225 0.045 Uiso 1 1 calc R
C10 C -0.7595(4) 0.12405(10) 0.17364(10) 0.0409(4) Uani 1 1 d .
H10 H -0.825356 0.103977 0.214741 0.049 Uiso 1 1 calc R
C11 C -0.8013(5) 0.06592(10) 0.10904(10) 0.0446(4) Uani 1 1 d .
H11 H -0.896543 0.007003 0.106676 0.053 Uiso 1 1 calc R
C12 C -0.7064(4) 0.09272(10) 0.04873(10) 0.0422(4) Uani 1 1 d .
H12 H -0.734716 0.052587 0.004882 0.051 Uiso 1 1 calc R
C13 C -0.3229(4) 0.39809(9) 0.16051(8) 0.0325(4) Uani 1 1 d .
C14 C -0.4201(4) 0.47915(9) 0.14959(8) 0.0338(4) Uani 1 1 d .
H14 H -0.540765 0.482323 0.107242 0.041 Uiso 1 1 calc R
C15 C -0.3411(4) 0.55459(9) 0.20024(8) 0.0334(4) Uani 1 1 d .
H15 H -0.405834 0.609527 0.192193 0.040 Uiso 1 1 calc R
C16 C -0.1677(4) 0.55120(9) 0.26297(8) 0.0317(3) Uani 1 1 d .
C17 C -0.0783(4) 0.46963(9) 0.27393(8) 0.0334(4) Uani 1 1 d .
H17 H 0.036494 0.466001 0.316790 0.040 Uiso 1 1 calc R
C18 C -0.1548(4) 0.39415(9) 0.22317(8) 0.0343(4) Uani 1 1 d .
H18 H -0.091579 0.339116 0.231303 0.041 Uiso 1 1 calc R
C19 C -0.0727(4) 0.63201(9) 0.31698(8) 0.0319(4) Uani 1 1 d .
C20 C 0.1667(4) 0.69596(9) 0.42392(8) 0.0323(4) Uani 1 1 d .
C21 C -0.0387(4) 0.78000(9) 0.35273(9) 0.0335(4) Uani 1 1 d .
C22 C 0.3253(4) 0.68795(9) 0.49190(8) 0.0325(3) Uani 1 1 d .
C23 C 0.3000(4) 0.60646(9) 0.51199(9) 0.0355(4) Uani 1 1 d .
H23 H 0.188773 0.556069 0.481144 0.043 Uiso 1 1 calc R
C24 C 0.4352(4) 0.59858(10) 0.57625(9) 0.0391(4) Uani 1 1 d .
H24 H 0.413024 0.543174 0.590032 0.047 Uiso 1 1 calc R
C25 C 0.6035(4) 0.67156(10) 0.62071(9) 0.0400(4) Uani 1 1 d .
H25 H 0.698802 0.666004 0.664831 0.048 Uiso 1 1 calc R
C26 C 0.6333(4) 0.75262(10) 0.60107(9) 0.0408(4) Uani 1 1 d .
H26 H 0.749611 0.802483 0.631677 0.049 Uiso 1 1 calc R
C27 C 0.4941(4) 0.76110(9) 0.53706(9) 0.0365(4) Uani 1 1 d .
H27 H 0.513570 0.816856 0.523824 0.044 Uiso 1 1 calc R
C28 C -0.1137(4) 0.86802(9) 0.34011(9) 0.0348(4) Uani 1 1 d .
C29 C -0.0541(4) 0.94231(10) 0.39409(9) 0.0401(4) Uani 1 1 d .
H29 H 0.037982 0.936693 0.438448 0.048 Uiso 1 1 calc R
C30 C -0.1294(5) 1.02410(10) 0.38290(10) 0.0444(4) Uani 1 1 d .
H30 H -0.090652 1.074467 0.419802 0.053 Uiso 1 1 calc R
C31 C -0.2604(4) 1.03282(10) 0.31843(10) 0.0426(4) Uani 1 1 d .
H31 H -0.310659 1.089178 0.311019 0.051 Uiso 1 1 calc R
C32 C -0.3187(5) 0.95975(10) 0.26458(10) 0.0432(4) Uani 1 1 d .
H32 H -0.409205 0.965886 0.220241 0.052 Uiso 1 1 calc R
C33 C -0.2448(4) 0.87738(10) 0.27536(9) 0.0407(4) Uani 1 1 d .
H33 H -0.284196 0.827252 0.238262 0.049 Uiso 1 1 calc R

loop_
_atom_site_aniso_label
_atom_site_aniso_U_11
_atom_site_aniso_U_22
_atom_site_aniso_U_33
_atom_site_aniso_U_23
_atom_site_aniso_U_13
_atom_site_aniso_U_12
N1 0.0445(8) 0.0183(6) 0.0345(8) -0.0008(5) 0.0000(6) -0.0032(5)
N2 0.0447(8) 0.0188(6) 0.0355(8) -0.0004(5) -0.0008(6) 0.0005(5)
N3 0.0452(8) 0.0189(6) 0.0374(8) 0.0009(5) 0.0009(6) 0.0013(5)
N4 0.0445(8) 0.0180(6) 0.0401(8) 0.0012(5) -0.0003(6) 0.0002(5)
C1 0.0375(8) 0.0226(7) 0.0364(9) -0.0016(6) -0.0017(6) 0.0019(6)
C2 0.0425(9) 0.0264(8) 0.0405(10) 0.0015(7) -0.0011(7) -0.0013(6)
C3 0.0445(10) 0.0365(9) 0.0420(10) 0.0075(8) 0.0027(7) 0.0016(7)
C4 0.0508(11) 0.0433(10) 0.0372(10) -0.0015(8) 0.0017(8) 0.0064(8)
C5 0.0519(10) 0.0300(8) 0.0398(10) -0.0055(7) -0.0015(8) 0.0015(7)
C6 0.0382(9) 0.0231(7) 0.0398(10) -0.0027(7) -0.0022(7) 0.0013(6)
C7 0.0389(9) 0.0215(7) 0.0408(10) -0.0027(7) -0.0024(7) 0.0015(6)
C8 0.0372(9) 0.0174(7) 0.0421(10) 0.0001(6) -0.0017(7) 0.0008(6)
C9 0.0465(9) 0.0212(7) 0.0411(10) 0.0005(7) 0.0021(7) 0.0019(6)
C10 0.0456(10) 0.0251(8) 0.0516(11) 0.0078(7) 0.0017(8) 0.0015(7)
C11 0.0510(10) 0.0189(7) 0.0607(12) 0.0046(8) -0.0035(8) -0.0051(7)
C12 0.0484(10) 0.0213(7) 0.0508(11) -0.0043(7) -0.0047(8) -0.0025(6)
C13 0.0402(9) 0.0171(7) 0.0362(9) -0.0019(6) 0.0031(7) -0.0033(6)
C14 0.0413(9) 0.0214(7) 0.0360(9) 0.0018(6) -0.0010(7) -0.0022(6)
C15 0.0407(9) 0.0174(7) 0.0405(9) 0.0030(6) 0.0026(7) -0.0002(6)
C16 0.0387(8) 0.0189(7) 0.0348(9) 0.0005(6) 0.0033(7) -0.0010(6)
C17 0.0430(9) 0.0209(7) 0.0338(9) 0.0013(6) -0.0008(7) 0.0004(6)
C18 0.0443(9) 0.0175(7) 0.0394(10) 0.0024(6) 0.0011(7) 0.0019(6)
C19 0.0378(9) 0.0187(7) 0.0370(9) 0.0013(6) 0.0037(7) -0.0007(6)
C20 0.0379(8) 0.0181(7) 0.0383(9) 0.0000(6) 0.0045(7) 0.0000(6)
C21 0.0377(8) 0.0197(7) 0.0405(9) 0.0016(7) 0.0030(7) -0.0008(6)
C22 0.0370(8) 0.0201(7) 0.0375(9) -0.0008(6) 0.0021(7) 0.0022(6)
C23 0.0460(9) 0.0200(7) 0.0371(9) -0.0015(6) 0.0028(7) 0.0000(6)
C24 0.0523(10) 0.0242(7) 0.0406(10) 0.0042(7) 0.0050(8) 0.0065(7)
C25 0.0489(10) 0.0353(9) 0.0340(9) -0.0001(7) -0.0011(7) 0.0101(7)
C26 0.0472(10) 0.0269(8) 0.0422(10) -0.0068(7) -0.0021(7) 0.0019(7)
C27 0.0454(9) 0.0192(7) 0.0414(10) -0.0016(6) 0.0007(7) 0.0021(6)
C28 0.0403(9) 0.0174(7) 0.0442(10) 0.0015(7) 0.0023(7) -0.0003(6)
C29 0.0512(10) 0.0231(8) 0.0432(10) 0.0015(7) -0.0006(8) 0.0003(7)
C30 0.0577(11) 0.0189(7) 0.0524(11) -0.0027(7) 0.0021(8) 0.0022(7)
C31 0.0488(10) 0.0203(8) 0.0588(12) 0.0071(8) 0.0032(8) 0.0047(6)
C32 0.0517(10) 0.0287(8) 0.0488(11) 0.0079(8) -0.0027(8) 0.0034(7)
C33 0.0500(10) 0.0228(8) 0.0462(10) 0.0011(7) -0.0017(8) 0.0001(7)

loop_
_atom_type_symbol
_atom_type_description
_atom_type_scat_dispersion_real
_atom_type_scat_dispersion_imag
_atom_type_scat_source
C C 0.0148 0.0070 'International Tables Vol C Tables 4.2.6.8 and 6.1.1.4'
H H 0.0000 0.0000 'International Tables Vol C Tables 4.2.6.8 and 6.1.1.4'
N N 0.0253 0.0136 'International Tables Vol C Tables 4.2.6.8 and 6.1.1.4'

loop_
_geom_angle_atom_site_label_1
_geom_angle_atom_site_label_2
_geom_angle_atom_site_label_3
_geom_angle
C1 N1 C8 108.35(11)
C1 N1 C13 125.38(12)
C8 N1 C13 126.26(13)
C20 N2 C19 115.17(12)
C21 N3 C20 115.04(12)
C19 N4 C21 114.67(14)
N1 C1 C6 108.83(13)
C2 C1 N1 129.81(13)
C2 C1 C6 121.28(15)
C3 C2 C1 117.98(14)
C2 C3 C4 121.47(16)
C5 C4 C3 120.48(16)
C4 C5 C6 119.40(15)
C1 C6 C7 106.87(14)
C5 C6 C1 119.38(15)
C5 C6 C7 133.70(14)
C8 C7 C6 107.44(12)
C12 C7 C6 133.33(15)
C12 C7 C8 119.23(16)
N1 C8 C7 108.48(14)
C9 C8 N1 130.15(14)
C9 C8 C7 121.36(13)
C10 C9 C8 117.95(15)
C9 C10 C11 121.24(16)
C12 C11 C10 120.80(14)
C11 C12 C7 119.41(16)
C14 C13 N1 120.28(14)
C18 C13 N1 120.43(13)
C18 C13 C14 119.29(13)
C15 C14 C13 120.10(15)
C14 C15 C16 120.84(13)
C15 C16 C17 118.57(13)
C15 C16 C19 121.42(13)
C17 C16 C19 120.01(14)
C18 C17 C16 120.71(15)
C17 C18 C13 120.46(13)
N2 C19 C16 116.89(12)
N4 C19 N2 125.13(13)
N4 C19 C16 117.98(14)
N2 C20 N3 124.76(15)
N2 C20 C22 117.49(13)
N3 C20 C22 117.73(13)
N3 C21 N4 125.20(13)
N3 C21 C28 117.47(13)
N4 C21 C28 117.32(14)
C23 C22 C20 119.73(13)
C27 C22 C20 120.98(13)
C27 C22 C23 119.28(15)
C24 C23 C22 120.44(14)
C23 C24 C25 119.88(14)
C24 C25 C26 120.22(16)
C27 C26 C25 120.12(15)
C26 C27 C22 120.05(14)
C29 C28 C21 119.80(15)
C33 C28 C21 120.82(14)
C33 C28 C29 119.38(14)
C30 C29 C28 119.96(16)
C31 C30 C29 120.31(15)
C30 C31 C32 120.15(14)
C31 C32 C33 119.95(17)
C28 C33 C32 120.24(15)

loop_
_geom_bond_atom_site_label_1
_geom_bond_atom_site_label_2
_geom_bond_distance
N1 C1 1.402(2)
N1 C8 1.4046(18)
N1 C13 1.4190(18)
N2 C19 1.339(2)
N2 C20 1.3392(18)
N3 C20 1.3401(18)
N3 C21 1.338(2)
N4 C19 1.3378(19)
N4 C21 1.3430(19)
C1 C2 1.386(2)
C1 C6 1.410(2)
C2 C3 1.380(2)
C3 C4 1.394(2)
C4 C5 1.376(2)
C5 C6 1.391(2)
C6 C7 1.445(2)
C7 C8 1.408(2)
C7 C12 1.395(2)
C8 C9 1.390(2)
C9 C10 1.384(2)
C10 C11 1.393(2)
C11 C12 1.373(3)
C13 C14 1.398(2)
C13 C18 1.384(2)
C14 C15 1.380(2)
C15 C16 1.392(2)
C16 C17 1.396(2)
C16 C19 1.482(2)
C17 C18 1.381(2)
C20 C22 1.478(2)
C21 C28 1.487(2)
C22 C23 1.395(2)
C22 C27 1.393(2)
C23 C24 1.377(2)
C24 C25 1.385(2)
C25 C26 1.385(2)
C26 C27 1.382(2)
C28 C29 1.397(2)
C28 C33 1.388(2)
C29 C30 1.384(2)
C30 C31 1.379(2)
C31 C32 1.382(2)
C32 C33 1.388(2)
